data_1557052
loop_
_publ_author_name
'Mongin, C\'edric'
'Ardoy, Alejandro Mendez'
'M\'ereau, Rapha\"el'
'Bassani, Dario M.'
'Bibal, Brigitte'

_publ_section_title
;
 Singlet oxygen stimulus for switchable functional organic cages
;
_journal_issue 6
_journal_name_full 'Chemical Science'
_journal_page_first 1478
_journal_page_last 1484
_journal_paper_doi 10.1039/C9SC05354A
_journal_volume 11
_journal_year 2020
_chemical_formula_moiety 'C22 H28 N'
_chemical_formula_sum 'C22 H28 N'
_chemical_formula_weight 306.45
_chemical_name_common 12CM007
_space_group_IT_number 2
_space_group_name_Hall '-P 1'
_space_group_name_H-M_alt 'P -1'
_symmetry_cell_setting triclinic
_symmetry_space_group_name_H-M 'P -1'
_atom_sites_solution_hydrogens geom
_atom_sites_solution_primary direct
_atom_sites_solution_secondary difmap
_audit_creation_method SHELXL-97
_audit_update_record
;
2017-03-31 deposited with the CCDC.	2020-01-15 downloaded from the CCDC.
;
_cell_angle_alpha 83.465(9)
_cell_angle_beta 84.681(10)
_cell_angle_gamma 82.512(8)
_cell_formula_units_Z 2
_cell_length_a 5.899(2)
_cell_length_b 7.547(3)
_cell_length_c 20.535(8)
_cell_measurement_reflns_used 2051
_cell_measurement_temperature 120(2)
_cell_measurement_theta_max 25.72
_cell_measurement_theta_min 2.00
_cell_volume 897.7(6)
_computing_cell_refinement 'SAINT v7.68A (Bruker AXS Inc.)'
_computing_data_collection 'APEX2 2012.2 (Bruker AXS Inc.)'
_computing_data_reduction 'SAINT v7.68A (Bruker AXS Inc.)'
_computing_structure_refinement 'SHELXL-97 (Sheldrick, 2008)'
_computing_structure_solution 'SHELXS-97 (Sheldrick, 2008)'
_diffrn_ambient_temperature 120(2)
_diffrn_detector_area_resol_mean 8.3333
_diffrn_measured_fraction_theta_full 0.982
_diffrn_measured_fraction_theta_max 0.982
_diffrn_measurement_device_type 'Bruker APEX Duo'
_diffrn_measurement_method 'phi and omega scans'
_diffrn_radiation_monochromator 'multilayer QUAZAR mirrors'
_diffrn_radiation_source 'microfocus sealed tube'
_diffrn_radiation_type MoK\a
_diffrn_radiation_wavelength 0.71073
_diffrn_reflns_av_R_equivalents 0.0553
_diffrn_reflns_av_sigmaI/netI 0.0626
_diffrn_reflns_limit_h_max 6
_diffrn_reflns_limit_h_min -7
_diffrn_reflns_limit_k_max 9
_diffrn_reflns_limit_k_min -9
_diffrn_reflns_limit_l_max 24
_diffrn_reflns_limit_l_min -24
_diffrn_reflns_number 10626
_diffrn_reflns_theta_full 25.72
_diffrn_reflns_theta_max 25.72
_diffrn_reflns_theta_min 2.00
_exptl_absorpt_coefficient_mu 0.065
_exptl_absorpt_correction_T_max 0.9987
_exptl_absorpt_correction_T_min 0.9840
_exptl_absorpt_correction_type multi-scan
_exptl_absorpt_process_details 'SADABS V2008/1 (Bruker AXS)'
_exptl_crystal_colour yellow
_exptl_crystal_density_diffrn 1.134
_exptl_crystal_density_method 'not measured'
_exptl_crystal_description 'thin triangle-shaped layer'
_exptl_crystal_F_000 334
_exptl_crystal_size_max 0.25
_exptl_crystal_size_mid 0.20
_exptl_crystal_size_min 0.02
_refine_diff_density_max 0.207
_refine_diff_density_min -0.203
_refine_diff_density_rms 0.040
_refine_ls_extinction_coef 0.023(4)
_refine_ls_extinction_expression Fc^*^=kFc[1+0.001xFc^2^\l^3^/sin(2\q)]^-1/4^
_refine_ls_extinction_method SHELXL
_refine_ls_goodness_of_fit_ref 1.015
_refine_ls_hydrogen_treatment mixed
_refine_ls_matrix_type full
_refine_ls_number_parameters 262
_refine_ls_number_reflns 3361
_refine_ls_number_restraints 0
_refine_ls_restrained_S_all 1.015
_refine_ls_R_factor_all 0.0942
_refine_ls_R_factor_gt 0.0478
_refine_ls_shift/su_max 0.000
_refine_ls_shift/su_mean 0.000
_refine_ls_structure_factor_coef Fsqd
_refine_ls_weighting_details 'calc w=1/[\s^2^(Fo^2^)+(0.0510P)^2^+0.1920P] where P=(Fo^2^+2Fc^2^)/3'
_refine_ls_weighting_scheme calc
_refine_ls_wR_factor_gt 0.1117
_refine_ls_wR_factor_ref 0.1293
_reflns_number_gt 2051
_reflns_number_total 3361
_reflns_threshold_expression >2\s(I)
_cod_data_source_file c9sc05354a2.cif
_cod_data_source_block 12cm007
_cod_depositor_comments
;
The following automatic conversions were performed:

data item '_symmetry_cell_setting' value 'Triclinic' was changed to
'triclinic' in accordance with the
/home/data/users/saulius/crontab/automatic-downloads/rss-feeds/RSC/lib/dictionaries/cif_core.dic
dictionary named 'cif_core.dic' version 2.4.2 last updated on
2011-04-26.

Automatic conversion script
Id: cif_fix_values 7556 2019-12-06 15:28:31Z antanas 

 Adding full bibliography for 1557052--1557053.cif.

 Adding full bibliography for 1557052--1557053.cif.
;
_cod_original_sg_symbol_H-M P-1
_cod_database_code 1557052

loop_
_symmetry_equiv_pos_as_xyz
'x, y, z'
'-x, -y, -z'

loop_
_atom_site_label
_atom_site_type_symbol
_atom_site_fract_x
_atom_site_fract_y
_atom_site_fract_z
_atom_site_U_iso_or_equiv
_atom_site_adp_type
_atom_site_occupancy
_atom_site_symmetry_multiplicity
_atom_site_calc_flag
_atom_site_refinement_flags
C1 C 0.9442(4) 2.3006(3) 0.44759(12) 0.0489(7) Uani 1 1 d .
H1A H 1.0998 2.2390 0.4517 0.073 Uiso 1 1 calc R
H1B H 0.9012 2.3748 0.4840 0.073 Uiso 1 1 calc R
H1C H 0.9391 2.3773 0.4058 0.073 Uiso 1 1 calc R
H15 H 0.690(3) 0.885(2) 0.0686(9) 0.026(5) Uiso 1 1 d .
H16 H 0.637(3) 1.076(3) 0.1517(9) 0.025(5) Uiso 1 1 d .
H8B H 0.241(3) 1.454(3) 0.2899(10) 0.030(5) Uiso 1 1 d .
H8A H 0.398(3) 1.315(3) 0.3415(10) 0.034(6) Uiso 1 1 d .
H6A H 0.364(3) 1.710(3) 0.3424(9) 0.030(5) Uiso 1 1 d .
H6B H 0.524(4) 1.576(3) 0.3870(12) 0.044(7) Uiso 1 1 d .
H12 H 0.055(3) 0.876(3) 0.2254(10) 0.032(5) Uiso 1 1 d .
H13 H 0.113(3) 0.669(3) 0.1446(9) 0.027(5) Uiso 1 1 d .
H21 H 0.760(3) 0.544(2) 0.1390(9) 0.021(5) Uiso 1 1 d .
H23 H 1.156(3) 0.130(3) 0.0600(9) 0.025(5) Uiso 1 1 d .
H19 H 0.078(3) 0.851(3) 0.0261(10) 0.027(5) Uiso 1 1 d .
H22 H 1.081(3) 0.331(3) 0.1425(10) 0.028(6) Uiso 1 1 d .
H9 H 0.462(4) 1.315(3) 0.2034(11) 0.039(7) Uiso 1 1 d .
C17 C 0.4545(3) 0.6230(2) 0.04907(9) 0.0200(5) Uani 1 1 d .
C11 C 0.3420(3) 1.0000(2) 0.19659(9) 0.0217(5) Uani 1 1 d .
C20 C 0.6429(3) 0.4883(2) 0.05216(9) 0.0200(5) Uani 1 1 d .
C18 C 0.3102(3) 0.6358(2) -0.00283(9) 0.0200(5) Uani 1 1 d .
C7 C 0.5728(3) 1.5224(3) 0.28973(10) 0.0304(5) Uani 1 1 d .
H7A H 0.5678 1.5954 0.2465 0.036 Uiso 1 1 calc R
H7B H 0.7291 1.4572 0.2923 0.036 Uiso 1 1 calc R
N9 N 0.4597(3) 1.2591(2) 0.24484(9) 0.0296(5) Uani 1 1 d .
C5 C 0.6974(3) 1.7829(3) 0.34115(10) 0.0298(5) Uani 1 1 d .
H5A H 0.6892 1.8601 0.2989 0.036 Uiso 1 1 calc R
H5B H 0.8540 1.7174 0.3419 0.036 Uiso 1 1 calc R
C10 C 0.2965(3) 1.1283(2) 0.24925(10) 0.0267(5) Uani 1 1 d .
H10A H 0.1403 1.1933 0.2461 0.032 Uiso 1 1 calc R
H10B H 0.3003 1.0577 0.2929 0.032 Uiso 1 1 calc R
C4 C 0.6577(3) 1.9022(3) 0.39722(10) 0.0308(5) Uani 1 1 d .
H4A H 0.4996 1.9652 0.3971 0.037 Uiso 1 1 calc R
H4B H 0.6692 1.8249 0.4394 0.037 Uiso 1 1 calc R
C14 C 0.4121(3) 0.7544(2) 0.09994(9) 0.0202(4) Uani 1 1 d .
C6 C 0.5262(4) 1.6474(3) 0.34413(11) 0.0313(5) Uani 1 1 d .
C3 C 0.8237(4) 2.0413(3) 0.39418(11) 0.0329(5) Uani 1 1 d .
H3A H 0.8154 2.1171 0.3516 0.039 Uiso 1 1 calc R
H3B H 0.9817 1.9786 0.3957 0.039 Uiso 1 1 calc R
C13 C 0.2229(3) 0.7546(3) 0.14621(10) 0.0243(5) Uani 1 1 d .
C8 C 0.4018(4) 1.3870(3) 0.29404(11) 0.0312(5) Uani 1 1 d .
C22 C 0.9783(3) 0.3398(2) 0.10698(11) 0.0237(5) Uani 1 1 d .
C23 C 1.0261(3) 0.2203(3) 0.05759(10) 0.0234(5) Uani 1 1 d .
C12 C 0.1880(3) 0.8762(2) 0.19310(10) 0.0256(5) Uani 1 1 d .
C16 C 0.5297(3) 1.0002(2) 0.15061(10) 0.0237(5) Uani 1 1 d .
C21 C 0.7923(3) 0.4672(2) 0.10451(10) 0.0220(5) Uani 1 1 d .
C2 C 0.7767(4) 2.1619(3) 0.44958(11) 0.0366(6) Uani 1 1 d .
H2A H 0.7828 2.0858 0.4921 0.044 Uiso 1 1 calc R
H2B H 0.6194 2.2255 0.4476 0.044 Uiso 1 1 calc R
C15 C 0.5633(3) 0.8800(2) 0.10302(10) 0.0233(5) Uani 1 1 d .
C19 C 0.1144(3) 0.7695(2) -0.00843(10) 0.0215(5) Uani 1 1 d .

loop_
_atom_site_aniso_label
_atom_site_aniso_U_11
_atom_site_aniso_U_22
_atom_site_aniso_U_33
_atom_site_aniso_U_23
_atom_site_aniso_U_13
_atom_site_aniso_U_12
C1 0.0579(16) 0.0411(14) 0.0526(16) -0.0123(12) -0.0095(13) -0.0140(12)
C17 0.0174(9) 0.0161(9) 0.0267(11) -0.0017(8) 0.0010(9) -0.0058(8)
C11 0.0216(10) 0.0179(10) 0.0253(11) -0.0018(8) -0.0040(9) 0.0001(8)
C20 0.0173(9) 0.0166(10) 0.0271(11) -0.0017(8) -0.0010(9) -0.0065(8)
C18 0.0168(9) 0.0153(9) 0.0285(11) -0.0008(8) -0.0002(9) -0.0061(7)
C7 0.0340(12) 0.0265(11) 0.0318(12) -0.0077(9) -0.0027(10) -0.0039(9)
N9 0.0346(10) 0.0265(10) 0.0300(11) -0.0107(8) 0.0003(9) -0.0075(8)
C5 0.0317(11) 0.0268(11) 0.0310(12) -0.0069(9) -0.0012(10) -0.0021(9)
C10 0.0264(10) 0.0241(11) 0.0292(12) -0.0041(9) -0.0014(9) -0.0017(9)
C4 0.0341(12) 0.0283(11) 0.0310(12) -0.0058(10) -0.0010(10) -0.0061(9)
C14 0.0191(9) 0.0164(9) 0.0253(11) -0.0016(8) -0.0047(8) -0.0013(8)
C6 0.0345(12) 0.0277(12) 0.0325(13) -0.0095(10) 0.0008(11) -0.0040(10)
C3 0.0359(12) 0.0302(12) 0.0335(12) -0.0060(10) -0.0015(10) -0.0064(10)
C13 0.0203(10) 0.0220(10) 0.0317(12) -0.0025(9) -0.0021(9) -0.0068(8)
C8 0.0346(13) 0.0269(12) 0.0333(13) -0.0110(10) -0.0003(11) -0.0034(10)
C22 0.0223(10) 0.0186(10) 0.0310(12) -0.0015(9) -0.0065(10) -0.0035(8)
C23 0.0177(10) 0.0172(10) 0.0348(12) 0.0000(9) -0.0044(9) -0.0012(8)
C12 0.0225(10) 0.0260(11) 0.0279(12) -0.0039(9) 0.0026(9) -0.0031(9)
C16 0.0183(10) 0.0181(10) 0.0363(12) -0.0042(9) -0.0040(9) -0.0051(8)
C21 0.0219(10) 0.0175(10) 0.0279(11) -0.0042(9) -0.0013(9) -0.0055(8)
C2 0.0451(13) 0.0313(12) 0.0359(13) -0.0095(10) -0.0049(11) -0.0071(10)
C15 0.0197(10) 0.0202(10) 0.0302(12) -0.0053(9) 0.0014(9) -0.0036(8)
C19 0.0182(10) 0.0147(10) 0.0318(12) -0.0030(9) -0.0001(9) -0.0029(8)

loop_
_atom_type_symbol
_atom_type_description
_atom_type_scat_dispersion_real
_atom_type_scat_dispersion_imag
_atom_type_scat_source
C C 0.0033 0.0016 'International Tables Vol C Tables 4.2.6.8 and 6.1.1.4'
H H 0.0000 0.0000 'International Tables Vol C Tables 4.2.6.8 and 6.1.1.4'
N N 0.0061 0.0033 'International Tables Vol C Tables 4.2.6.8 and 6.1.1.4'

loop_
_geom_angle_atom_site_label_1
_geom_angle_atom_site_label_2
_geom_angle_atom_site_label_3
_geom_angle
_geom_angle_site_symmetry_1
_geom_angle_site_symmetry_3
C20 C17 C18 119.44(16) . .
C20 C17 C14 119.81(18) . .
C18 C17 C14 120.74(17) . .
C16 C11 C12 117.73(16) . .
C16 C11 C10 123.08(16) . .
C12 C11 C10 119.19(15) . .
C17 C20 C21 121.71(16) . .
C17 C20 C18 120.57(18) . 2_665
C21 C20 C18 117.72(17) . 2_665
C17 C18 C19 122.06(16) . .
C17 C18 C20 120.00(17) . 2_665
C19 C18 C20 117.94(19) . 2_665
C8 C7 C6 112.95(16) . .
C10 N9 C8 112.25(15) . .
C6 C5 C4 113.88(16) . .
N9 C10 C11 113.97(14) . .
C3 C4 C5 114.61(16) . .
C15 C14 C13 117.43(16) . .
C15 C14 C17 120.77(15) . .
C13 C14 C17 121.79(16) . .
C5 C6 C7 113.80(16) . .
C4 C3 C2 113.62(16) . .
C12 C13 C14 120.83(17) . .
N9 C8 C7 112.21(16) . .
C21 C22 C23 120.0(2) . .
C19 C23 C22 120.24(19) 2_665 .
C13 C12 C11 121.49(16) . .
C11 C16 C15 120.83(17) . .
C22 C21 C20 122.03(18) . .
C3 C2 C1 114.15(17) . .
C16 C15 C14 121.66(16) . .
C23 C19 C18 122.03(18) 2_665 .

loop_
_geom_bond_atom_site_label_1
_geom_bond_atom_site_label_2
_geom_bond_distance
_geom_bond_site_symmetry_2
C1 C2 1.525(3) .
C17 C20 1.406(2) .
C17 C18 1.412(3) .
C17 C14 1.503(2) .
C11 C16 1.387(2) .
C11 C12 1.397(3) .
C11 C10 1.515(2) .
C20 C21 1.434(3) .
C20 C18 1.441(2) 2_665
C18 C19 1.436(3) .
C18 C20 1.441(2) 2_665
C7 C8 1.517(3) .
C7 C6 1.526(3) .
N9 C10 1.456(2) .
N9 C8 1.464(2) .
C5 C6 1.521(3) .
C5 C4 1.524(3) .
C4 C3 1.519(3) .
C14 C15 1.393(3) .
C14 C13 1.397(2) .
C3 C2 1.520(3) .
C13 C12 1.388(3) .
C22 C21 1.362(3) .
C22 C23 1.418(3) .
C23 C19 1.354(3) 2_665
C16 C15 1.392(3) .
C19 C23 1.354(3) 2_665
